data_4110176
loop_
_publ_author_name
'Rohith P. John'
'Mira Park'
'Dohyun Moon'
'Kyungjin Lee'
'Seunghee Hong'
'Yang Zou'
'Chang Seop Hong'
'Myoung Soo Lah'

_publ_section_title
;
 A Chiral Pentadecanuclear Metallamacrocycle with a Sextuple Twisted
 M\"obius Topology
;
_journal_name_full 'Journal of the American Chemical Society'
_journal_page_first 14142
_journal_page_last 14143
_journal_paper_doi 10.1021/ja075945w
_journal_volume 129
_journal_year 2007
_chemical_formula_sum 'C258 H198 Mn15 N36 O60'
_chemical_formula_weight 5586.62
_chemical_name_systematic
; 
 ? 
;
_space_group_IT_number 173
_symmetry_cell_setting hexagonal
_symmetry_space_group_name_Hall 'P 6c'
_symmetry_space_group_name_H-M 'P 63'
_atom_sites_solution_hydrogens geom
_atom_sites_solution_primary direct
_atom_sites_solution_secondary difmap
_audit_creation_method SHELXL-97
_cell_angle_alpha 90.00
_cell_angle_beta 90.00
_cell_angle_gamma 120.00
_cell_formula_units_Z 2
_cell_length_a 27.816(4)
_cell_length_b 27.816(4)
_cell_length_c 26.484(5)
_cell_measurement_reflns_used 21641
_cell_measurement_temperature 103(2)
_cell_measurement_theta_max 24.93
_cell_measurement_theta_min 1.13
_cell_volume 17746(5)
_computing_cell_refinement HKL2000
_computing_data_collection 'PAL ADSC Quantum-210'
_computing_data_reduction HKL2000
_computing_molecular_graphics ORTEP3
_computing_publication_material WinGX
_computing_structure_refinement 'Bruker SHELXTL'
_computing_structure_solution 'Bruker SHELXTL'
_diffrn_ambient_temperature 103(2)
_diffrn_measured_fraction_theta_full 0.999
_diffrn_measured_fraction_theta_max 0.999
_diffrn_measurement_device_type 'CCD area detector'
_diffrn_measurement_method 'phi scans'
_diffrn_radiation_monochromator 'Pt coated Si double crystal'
_diffrn_radiation_source 'Fixed gap multipole wiggler beamline'
_diffrn_radiation_type synchrotron
_diffrn_radiation_wavelength 0.70000
_diffrn_reflns_av_R_equivalents 0.1105
_diffrn_reflns_av_sigmaI/netI 0.0707
_diffrn_reflns_limit_h_max 33
_diffrn_reflns_limit_h_min -33
_diffrn_reflns_limit_k_max 33
_diffrn_reflns_limit_k_min -33
_diffrn_reflns_limit_l_max 31
_diffrn_reflns_limit_l_min -31
_diffrn_reflns_number 114017
_diffrn_reflns_theta_full 24.93
_diffrn_reflns_theta_max 24.93
_diffrn_reflns_theta_min 1.13
_exptl_absorpt_coefficient_mu 0.575
_exptl_absorpt_correction_T_max 0.8743
_exptl_absorpt_correction_T_min 0.8373
_exptl_absorpt_correction_type empirical
_exptl_absorpt_process_details 'HKL2000 Scalepack'
_exptl_crystal_colour 'Dark Brown'
_exptl_crystal_density_diffrn 1.045
_exptl_crystal_description Block
_exptl_crystal_F_000 5706
_exptl_crystal_size_max 0.32
_exptl_crystal_size_mid 0.32
_exptl_crystal_size_min 0.24
_refine_diff_density_max 0.368
_refine_diff_density_min -0.304
_refine_diff_density_rms 0.069
_refine_ls_abs_structure_details 'Flack H D (1983), Acta Cryst. A39, 876-881'
_refine_ls_abs_structure_Flack 0.20(3)
_refine_ls_extinction_coef 0.00115(19)
_refine_ls_extinction_expression Fc^*^=kFc[1+0.001xFc^2^\l^3^/sin(2\q)]^-1/4^
_refine_ls_extinction_method SHELXL
_refine_ls_goodness_of_fit_ref 0.859
_refine_ls_hydrogen_treatment constr
_refine_ls_matrix_type full
_refine_ls_number_parameters 775
_refine_ls_number_reflns 21641
_refine_ls_number_restraints 9
_refine_ls_restrained_S_all 0.861
_refine_ls_R_factor_all 0.1341
_refine_ls_R_factor_gt 0.0897
_refine_ls_shift/su_max 0.001
_refine_ls_shift/su_mean 0.000
_refine_ls_structure_factor_coef Fsqd
_refine_ls_weighting_details 'calc w=1/[\s^2^(Fo^2^)+(0.1791P)^2^+0.0000P] where P=(Fo^2^+2Fc^2^)/3'
_refine_ls_weighting_scheme calc
_refine_ls_wR_factor_gt 0.2418
_refine_ls_wR_factor_ref 0.2676
_reflns_number_gt 9349
_reflns_number_total 21641
_reflns_threshold_expression >2sigma(I)
_cod_data_source_file ja075945wsi20070927_063600.cif
_cod_data_source_block p6_82he
_cod_original_cell_volume 17747(5)
_cod_database_code 4110176

loop_
_symmetry_equiv_pos_as_xyz
'x, y, z'
'-y, x-y, z'
'-x+y, -x, z'
'-x, -y, z+1/2'
'y, -x+y, z+1/2'
'x-y, x, z+1/2'

loop_
_atom_site_label
_atom_site_type_symbol
_atom_site_fract_x
_atom_site_fract_y
_atom_site_fract_z
_atom_site_U_iso_or_equiv
_atom_site_adp_type
_atom_site_occupancy
_atom_site_symmetry_multiplicity
_atom_site_calc_flag
_atom_site_refinement_flags
Mn1 Mn 0.09929(5) 0.23784(5) 0.81803(6) 0.1279(4) Uani 1 1 d .
O1A O 0.0658(3) 0.17379(19) 0.7763(3) 0.170(3) Uani 1 1 d .
O2A O 0.2043(3) 0.2905(2) 0.6918(3) 0.1381(17) Uani 1 1 d .
O3A O 0.1409(3) 0.3096(3) 0.8496(2) 0.1366(17) Uani 1 1 d .
O4A O 0.1497(6) 0.2088(6) 0.8563(4) 0.276(7) Uani 1 1 d .
N1A N 0.1566(3) 0.2765(3) 0.7668(3) 0.1127(17) Uani 1 1 d .
N2A N 0.19586(17) 0.33107(16) 0.7782(2) 0.1218(19) Uani 1 1 d .
C1A C 0.08227(17) 0.16297(16) 0.7360(2) 0.156(4) Uani 1 1 d R
C2A C 0.12752(17) 0.20111(16) 0.7078(2) 0.137(3) Uani 1 1 d R
C3A C 0.14045(17) 0.18499(16) 0.6626(2) 0.197(6) Uani 1 1 d R
H3A H 0.1714 0.2110 0.6433 0.237 Uiso 1 1 calc R
C4A C 0.10812(17) 0.13073(16) 0.6455(2) 0.305(14) Uani 1 1 d R
H4A H 0.1170 0.1197 0.6145 0.366 Uiso 1 1 calc R
C5A C 0.06287(17) 0.09259(16) 0.6737(2) 0.325(13) Uiso 1 1 d R
H5A H 0.0408 0.0555 0.6620 0.391 Uiso 1 1 calc R
C6A C 0.04994(17) 0.10870(16) 0.7190(2) 0.209(5) Uani 1 1 d R
H6A H 0.0190 0.0827 0.7383 0.251 Uiso 1 1 calc R
C7A C 0.1603(4) 0.2555(4) 0.7241(4) 0.131(2) Uani 1 1 d .
C8A C 0.1850(3) 0.3429(3) 0.8220(3) 0.110(2) Uani 1 1 d .
C9A C 0.2198(4) 0.4024(5) 0.8364(3) 0.142(3) Uani 1 1 d .
C10A C 0.2507(3) 0.4442(3) 0.8605(2) 0.165(4) Uani 1 1 d .
C11A C 0.2750(3) 0.4932(3) 0.8871(2) 0.214(5) Uiso 1 1 d R
C12A C 0.3186(3) 0.5418(3) 0.8673(2) 0.195(5) Uiso 1 1 d R
H12A H 0.3318 0.5419 0.8342 0.234 Uiso 1 1 calc R
C13A C 0.3429(3) 0.5902(3) 0.8959(2) 0.284(9) Uiso 1 1 d R
H13A H 0.3727 0.6234 0.8824 0.341 Uiso 1 1 calc R
C14A C 0.3236(3) 0.5900(3) 0.9443(2) 0.205(5) Uiso 1 1 d R
H14A H 0.3402 0.6230 0.9639 0.246 Uiso 1 1 calc R
C15A C 0.2800(3) 0.5414(3) 0.9641(2) 0.395(17) Uiso 1 1 d R
H15A H 0.2668 0.5412 0.9973 0.474 Uiso 1 1 calc R
C16A C 0.2557(3) 0.4930(3) 0.9355(2) 0.219(6) Uiso 1 1 d R
H16A H 0.2259 0.4598 0.9491 0.263 Uiso 1 1 calc R
Mn2 Mn 0.26453(5) 0.35968(5) 0.71910(6) 0.1393(5) Uani 1 1 d .
O1B O 0.2438(3) 0.4039(3) 0.6863(3) 0.156(2) Uani 1 1 d .
O2B O 0.3825(3) 0.5133(3) 0.7760(3) 0.169(3) Uani 1 1 d .
O3B O 0.2963(3) 0.3242(3) 0.7586(3) 0.154(2) Uani 1 1 d .
O4B O 0.3022(4) 0.3481(5) 0.6457(4) 0.219(4) Uani 1 1 d .
N1B N 0.3269(3) 0.4227(3) 0.7492(3) 0.137(2) Uani 1 1 d .
N2B N 0.36169(17) 0.4133(2) 0.7818(2) 0.165(3) Uani 1 1 d .
C1B C 0.26733(17) 0.4585(2) 0.6852(2) 0.154(3) Uani 1 1 d R
C2B C 0.30972(17) 0.4932(2) 0.7178(2) 0.178(6) Uani 1 1 d R
C3B C 0.32565(17) 0.5491(2) 0.7210(2) 0.247(9) Uani 1 1 d R
H3B H 0.3546 0.5729 0.7433 0.296 Uiso 1 1 calc R
C4B C 0.29919(17) 0.5704(2) 0.6916(2) 0.213(7) Uani 1 1 d R
H4B H 0.3101 0.6086 0.6938 0.256 Uiso 1 1 calc R
C5B C 0.25680(17) 0.5356(2) 0.6589(2) 0.196(5) Uani 1 1 d R
H5B H 0.2387 0.5501 0.6388 0.235 Uiso 1 1 calc R
C6B C 0.24087(17) 0.4797(2) 0.6557(2) 0.171(4) Uani 1 1 d R
H6B H 0.2119 0.4560 0.6334 0.205 Uiso 1 1 calc R
C7B C 0.3398(5) 0.4756(6) 0.7503(6) 0.208(7) Uani 1 1 d .
C8B C 0.3426(4) 0.3585(5) 0.7828(5) 0.166(4) Uani 1 1 d .
C9B C 0.3685(4) 0.3369(4) 0.8108(5) 0.171(4) Uani 1 1 d .
C10B C 0.39355(17) 0.31963(18) 0.83975(16) 0.218(6) Uani 1 1 d .
C11B C 0.42355(17) 0.29835(18) 0.86417(16) 0.143(3) Uiso 1 1 d R
C12B C 0.39832(17) 0.24359(18) 0.88064(16) 0.120(2) Uiso 1 1 d R
H12B H 0.3607 0.2184 0.8723 0.144 Uiso 1 1 calc R
C13B C 0.42820(17) 0.22566(18) 0.90936(16) 0.124(2) Uiso 1 1 d R
H13B H 0.4110 0.1883 0.9206 0.149 Uiso 1 1 calc R
C14B C 0.48331(17) 0.26249(18) 0.92160(16) 0.178(4) Uiso 1 1 d R
H14B H 0.5037 0.2502 0.9412 0.213 Uiso 1 1 calc R
C15B C 0.50854(17) 0.31725(18) 0.90514(16) 0.217(5) Uiso 1 1 d R
H15B H 0.5462 0.3424 0.9135 0.261 Uiso 1 1 calc R
C16B C 0.47866(17) 0.33518(18) 0.87642(16) 0.209(5) Uiso 1 1 d R
H16B H 0.4959 0.3726 0.8652 0.251 Uiso 1 1 calc R
Mn3 Mn 0.42450(5) 0.48991(6) 0.82227(9) 0.1741(7) Uani 1 1 d .
O1C O 0.3823(3) 0.4676(3) 0.8776(4) 0.167(3) Uani 1 1 d .
O2C O 0.5265(3) 0.4663(3) 0.9237(4) 0.209(4) Uani 1 1 d .
O3C O 0.4774(3) 0.5063(3) 0.7671(3) 0.170(2) Uani 1 1 d .
O4C O 0.4686(2) 0.5820(3) 0.8396(4) 0.195(3) Uani 1 1 d D
N1C N 0.4776(3) 0.4792(3) 0.8568(4) 0.150(3) Uani 1 1 d .
N2C N 0.52975(19) 0.4992(2) 0.8335(2) 0.180(4) Uani 1 1 d .
C1C C 0.38629(19) 0.4519(2) 0.9274(2) 0.237(9) Uani 1 1 d R
C2C C 0.43270(19) 0.4480(2) 0.9403(2) 0.205(6) Uani 1 1 d R
C3C C 0.43729(19) 0.4308(2) 0.9884(2) 0.232(7) Uani 1 1 d R
H3C H 0.4690 0.4282 0.9972 0.278 Uiso 1 1 calc R
C4C C 0.39545(19) 0.4175(2) 1.0236(2) 0.192(5) Uani 1 1 d R
H4C H 0.3986 0.4058 1.0565 0.230 Uiso 1 1 calc R
C5C C 0.34903(19) 0.4214(2) 1.0107(2) 0.54(4) Uani 1 1 d R
H5C H 0.3205 0.4123 1.0349 0.649 Uiso 1 1 calc R
C6C C 0.34445(19) 0.4386(2) 0.9627(2) 0.166(4) Uani 1 1 d R
H6C H 0.3128 0.4413 0.9538 0.200 Uiso 1 1 calc R
C7C C 0.4821(4) 0.4665(4) 0.9089(7) 0.182(5) Uani 1 1 d .
C8C C 0.5232(3) 0.5130(5) 0.7904(6) 0.173(5) Uani 1 1 d .
C9C C 0.5632(6) 0.5226(7) 0.7538(6) 0.205(7) Uani 1 1 d .
C10C C 0.5999(4) 0.5347(4) 0.7251(4) 0.220(7) Uani 1 1 d .
C11C C 0.6498(4) 0.5389(4) 0.6881(4) 0.315(11) Uiso 1 1 d R
C12C C 0.6521(4) 0.4996(4) 0.6575(4) 0.267(8) Uiso 1 1 d R
H12C H 0.6231 0.4619 0.6588 0.321 Uiso 1 1 calc R
C13C C 0.6968(4) 0.5153(4) 0.6251(4) 0.319(11) Uiso 1 1 d R
H13C H 0.6984 0.4884 0.6042 0.383 Uiso 1 1 calc R
C14C C 0.7392(4) 0.5704(4) 0.6232(4) 0.361(14) Uiso 1 1 d R
H14C H 0.7697 0.5811 0.6011 0.433 Uiso 1 1 calc R
C15C C 0.7368(4) 0.6098(4) 0.6538(4) 0.288(9) Uiso 1 1 d R
H15C H 0.7658 0.6474 0.6526 0.346 Uiso 1 1 calc R
C16C C 0.6921(4) 0.5940(4) 0.6863(4) 0.260(8) Uiso 1 1 d R
H16C H 0.6905 0.6210 0.7072 0.312 Uiso 1 1 calc R
N3C N 0.5314(4) 0.6598(4) 0.8003(5) 0.212(5) Uani 1 1 d D
C17C C 0.4840(6) 0.6188(6) 0.8146(7) 0.293(12) Uani 1 1 d D
C18C C 0.5858(7) 0.6773(10) 0.8177(6) 0.310(13) Uani 1 1 d D
C19C C 0.5331(15) 0.6921(6) 0.7558(10) 0.85(7) Uani 1 1 d D
Mn4 Mn 0.59541(5) 0.51135(6) 0.88929(8) 0.1599(6) Uani 1 1 d .
O1D O 0.6056(3) 0.4566(2) 0.8579(4) 0.175(3) Uani 1 1 d .
O2D O 0.74513(19) 0.61030(19) 0.81892(19) 0.1151(13) Uani 1 1 d .
O3D O 0.5940(3) 0.5745(3) 0.9141(3) 0.175(3) Uani 1 1 d .
O4D O 0.6331(3) 0.5101(4) 0.9625(5) 0.220(4) Uani 1 1 d .
N1D N 0.6628(2) 0.5704(3) 0.8602(3) 0.1214(19) Uani 1 1 d .
N2D N 0.67695(16) 0.62387(14) 0.87097(19) 0.1192(18) Uani 1 1 d .
C1D C 0.64384(16) 0.46261(14) 0.82594(19) 0.173(5) Uani 1 1 d R
C2D C 0.69130(16) 0.51245(14) 0.81402(19) 0.166(4) Uani 1 1 d R
C3D C 0.73039(16) 0.51288(14) 0.78106(19) 0.150(3) Uani 1 1 d R
H3D H 0.7628 0.5469 0.7729 0.180 Uiso 1 1 calc R
C4D C 0.72203(16) 0.46347(14) 0.76002(19) 0.243(8) Uani 1 1 d R
H4D H 0.7487 0.4638 0.7375 0.292 Uiso 1 1 calc R
C5D C 0.67456(16) 0.41363(14) 0.77194(19) 0.248(9) Uani 1 1 d R
H5D H 0.6689 0.3799 0.7576 0.298 Uiso 1 1 calc R
C6D C 0.63547(16) 0.41320(14) 0.80491(19) 0.214(7) Uani 1 1 d R
H6D H 0.6030 0.3792 0.8131 0.257 Uiso 1 1 calc R
C7D C 0.6996(3) 0.5651(3) 0.8325(3) 0.1079(19) Uani 1 1 d .
C8D C 0.6398(5) 0.6217(6) 0.9018(4) 0.158(4) Uani 1 1 d .
C9D C 0.6474(6) 0.6690(7) 0.9211(8) 0.245(10) Uani 1 1 d .
C10D C 0.6413(4) 0.6993(4) 0.9405(3) 0.241(9) Uani 1 1 d .
C11D C 0.6321(4) 0.7452(4) 0.9732(3) 0.310(11) Uiso 1 1 d R
C12D C 0.5883(4) 0.7235(4) 1.0073(3) 0.271(8) Uiso 1 1 d R
H12D H 0.5649 0.6845 1.0102 0.325 Uiso 1 1 calc R
C13D C 0.5786(4) 0.7590(4) 1.0370(3) 0.46(2) Uiso 1 1 d R
H13D H 0.5486 0.7442 1.0603 0.551 Uiso 1 1 calc R
C14D C 0.6128(4) 0.8162(4) 1.0327(3) 0.336(12) Uiso 1 1 d R
H14D H 0.6061 0.8404 1.0530 0.403 Uiso 1 1 calc R
C15D C 0.6566(4) 0.8379(4) 0.9986(3) 0.311(11) Uiso 1 1 d R
H15D H 0.6800 0.8769 0.9957 0.374 Uiso 1 1 calc R
C16D C 0.6663(4) 0.8024(4) 0.9689(3) 0.208(5) Uiso 1 1 d R
H16D H 0.6963 0.8172 0.9456 0.249 Uiso 1 1 calc R
Mn5 Mn 0.75910(4) 0.68476(4) 0.83564(5) 0.1072(3) Uani 1 1 d .
O1E O 0.7949(2) 0.6928(2) 0.8962(2) 0.1261(15) Uani 1 1 d .
O2E O 0.7941(2) 0.8424(3) 0.8749(3) 0.157(2) Uani 1 1 d .
O3E O 0.72298(18) 0.68843(19) 0.77657(18) 0.1104(13) Uani 1 1 d .
O4E O 0.8379(3) 0.7144(3) 0.7933(3) 0.137(2) Uani 1 1 d .
N1E N 0.7660(2) 0.7573(2) 0.8453(2) 0.1007(14) Uani 1 1 d .
N2E N 0.74694(14) 0.77614(16) 0.80310(14) 0.1090(16) Uani 1 1 d .
C1E C 0.81867(14) 0.73598(16) 0.92844(14) 0.130(3) Uani 1 1 d R
C2E C 0.81636(14) 0.78429(16) 0.92110(14) 0.130(3) Uani 1 1 d R
C3E C 0.83710(14) 0.82561(16) 0.95772(14) 0.175(4) Uani 1 1 d R
H3E H 0.8355 0.8586 0.9527 0.210 Uiso 1 1 calc R
C4E C 0.86015(14) 0.81861(16) 1.00168(14) 0.224(7) Uani 1 1 d R
H4E H 0.8743 0.8468 1.0267 0.269 Uiso 1 1 calc R
C5E C 0.86245(14) 0.77029(16) 1.00902(14) 0.212(6) Uani 1 1 d R
H5E H 0.8782 0.7655 1.0391 0.254 Uiso 1 1 calc R
C6E C 0.84171(14) 0.72897(16) 0.97240(14) 0.143(3) Uani 1 1 d R
H6E H 0.8433 0.6960 0.9774 0.172 Uiso 1 1 calc R
C7E C 0.7909(3) 0.7951(4) 0.8781(3) 0.1105(19) Uani 1 1 d .
C8E C 0.7259(3) 0.7371(3) 0.7704(3) 0.113(2) Uani 1 1 d .
C9E C 0.7022(3) 0.7432(3) 0.7245(3) 0.112(2) Uani 1 1 d .
C10E C 0.6835(2) 0.7478(2) 0.6866(2) 0.132(3) Uani 1 1 d .
C11E C 0.6593(2) 0.7482(2) 0.6366(2) 0.166(3) Uiso 1 1 d R
C12E C 0.6679(2) 0.8000(2) 0.6225(2) 0.162(3) Uiso 1 1 d R
H12E H 0.6919 0.8319 0.6418 0.195 Uiso 1 1 calc R
C13E C 0.6413(2) 0.8052(2) 0.5802(2) 0.214(5) Uiso 1 1 d R
H13E H 0.6471 0.8406 0.5705 0.257 Uiso 1 1 calc R
C14E C 0.6061(2) 0.7585(2) 0.5520(2) 0.284(9) Uiso 1 1 d R
H14E H 0.5879 0.7620 0.5230 0.341 Uiso 1 1 calc R
C15E C 0.5975(2) 0.7066(2) 0.5661(2) 0.360(14) Uiso 1 1 d R
H15E H 0.5735 0.6747 0.5468 0.432 Uiso 1 1 calc R
C16E C 0.6241(2) 0.7014(2) 0.6084(2) 0.278(9) Uiso 1 1 d R
H16E H 0.6183 0.6660 0.6181 0.333 Uiso 1 1 calc R
N3E N 0.8926(4) 0.7001(4) 0.7388(3) 0.171(3) Uani 1 1 d .
C17E C 0.8425(4) 0.6879(6) 0.7653(6) 0.165(4) Uani 1 1 d .
C18E C 0.9444(6) 0.7571(6) 0.7533(10) 0.285(12) Uani 1 1 d .
C19E C 0.8944(5) 0.6625(6) 0.6906(7) 0.227(7) Uani 1 1 d .

loop_
_atom_site_aniso_label
_atom_site_aniso_U_11
_atom_site_aniso_U_22
_atom_site_aniso_U_33
_atom_site_aniso_U_23
_atom_site_aniso_U_13
_atom_site_aniso_U_12
Mn1 0.1200(8) 0.1091(7) 0.1695(11) 0.0152(7) 0.0099(7) 0.0685(6)
O1A 0.188(6) 0.059(3) 0.238(7) -0.021(4) 0.005(5) 0.042(3)
O2A 0.137(4) 0.118(3) 0.173(5) 0.009(3) 0.000(4) 0.074(3)
O3A 0.134(4) 0.146(4) 0.145(4) 0.002(4) 0.014(4) 0.081(4)
O4A 0.350(14) 0.381(15) 0.253(10) 0.173(11) 0.156(10) 0.299(14)
N1A 0.116(4) 0.106(4) 0.131(5) 0.020(4) 0.000(3) 0.066(4)
N2A 0.103(4) 0.100(4) 0.172(7) -0.021(4) -0.010(4) 0.058(3)
C1A 0.153(7) 0.069(5) 0.253(12) -0.026(6) -0.010(8) 0.061(5)
C2A 0.136(6) 0.081(5) 0.180(8) -0.013(5) 0.007(6) 0.044(5)
C3A 0.290(15) 0.185(10) 0.189(11) -0.078(8) -0.048(10) 0.173(11)
C4A 0.43(3) 0.54(4) 0.143(9) -0.055(17) -0.031(15) 0.39(3)
C6A 0.244(14) 0.130(8) 0.214(11) 0.000(8) -0.017(11) 0.063(8)
C7A 0.130(6) 0.163(8) 0.121(6) 0.016(6) 0.008(5) 0.088(6)
C8A 0.090(4) 0.112(5) 0.108(5) -0.026(4) -0.020(4) 0.036(4)
C9A 0.120(5) 0.214(10) 0.097(5) -0.012(6) -0.006(5) 0.088(7)
C10A 0.234(11) 0.184(9) 0.107(6) -0.035(6) -0.051(7) 0.126(9)
Mn2 0.1173(8) 0.1235(9) 0.1741(12) 0.0241(8) 0.0147(8) 0.0578(7)
O1B 0.152(5) 0.116(4) 0.209(6) -0.025(4) -0.024(4) 0.073(4)
O2B 0.098(4) 0.122(4) 0.240(7) 0.025(5) -0.001(4) 0.021(3)
O3B 0.125(5) 0.167(5) 0.196(5) 0.043(5) 0.037(4) 0.093(4)
O4B 0.175(7) 0.300(11) 0.204(7) 0.084(8) 0.043(6) 0.134(7)
N1B 0.115(5) 0.125(5) 0.170(6) 0.049(4) 0.016(4) 0.060(4)
N2B 0.087(4) 0.125(6) 0.275(10) 0.030(6) 0.003(5) 0.046(4)
C1B 0.162(8) 0.136(9) 0.162(8) 0.033(6) -0.001(7) 0.073(7)
C2B 0.176(10) 0.092(5) 0.229(12) 0.020(7) 0.097(10) 0.039(6)
C3B 0.119(8) 0.34(2) 0.260(15) 0.124(17) 0.043(9) 0.100(11)
C4B 0.139(8) 0.138(8) 0.36(2) 0.026(10) -0.055(11) 0.064(7)
C5B 0.172(10) 0.179(10) 0.232(13) -0.012(9) -0.076(9) 0.084(9)
C6B 0.122(7) 0.118(6) 0.249(12) 0.008(7) 0.059(8) 0.043(5)
C7B 0.111(7) 0.203(12) 0.320(16) 0.166(12) 0.024(8) 0.085(8)
C8B 0.087(5) 0.155(8) 0.249(11) 0.073(8) 0.006(6) 0.057(6)
C9B 0.123(6) 0.142(7) 0.244(11) 0.080(8) 0.031(7) 0.063(6)
C10B 0.125(7) 0.182(10) 0.300(16) 0.136(12) 0.086(9) 0.041(7)
Mn3 0.0904(7) 0.1354(10) 0.265(2) 0.0542(12) -0.0100(10) 0.0327(7)
O1C 0.102(4) 0.117(4) 0.239(7) 0.039(5) -0.004(5) 0.022(3)
O2C 0.102(4) 0.188(6) 0.307(10) 0.140(7) 0.019(5) 0.050(4)
O3C 0.113(4) 0.122(4) 0.231(7) 0.026(4) -0.010(4) 0.025(3)
O4C 0.099(4) 0.152(5) 0.256(8) 0.082(6) 0.000(5) 0.005(4)
N1C 0.082(4) 0.112(4) 0.213(8) 0.045(5) 0.039(4) 0.017(3)
N2C 0.102(5) 0.210(9) 0.224(9) 0.086(8) 0.026(6) 0.075(5)
C1C 0.095(7) 0.112(7) 0.47(3) 0.064(12) 0.068(13) 0.024(6)
C2C 0.111(7) 0.132(7) 0.305(16) 0.091(9) -0.018(9) 0.009(6)
C3C 0.169(11) 0.250(15) 0.201(11) 0.128(12) 0.052(9) 0.048(10)
C4C 0.122(7) 0.176(10) 0.232(12) 0.029(9) -0.008(8) 0.040(7)
C5C 0.148(12) 0.83(7) 0.54(4) 0.53(5) 0.104(19) 0.17(2)
C6C 0.177(10) 0.147(8) 0.183(9) 0.011(7) 0.025(8) 0.087(8)
C7C 0.073(5) 0.142(8) 0.301(16) 0.071(9) 0.026(7) 0.031(5)
C8C 0.075(5) 0.172(9) 0.257(13) 0.066(9) 0.005(7) 0.051(5)
C9C 0.177(11) 0.262(15) 0.197(12) 0.115(12) 0.083(10) 0.127(11)
C10C 0.31(2) 0.185(12) 0.184(12) -0.086(10) -0.101(14) 0.137(13)
N3C 0.154(7) 0.117(6) 0.359(16) 0.035(8) 0.021(9) 0.063(6)
C17C 0.215(15) 0.135(10) 0.36(3) -0.009(13) 0.057(17) -0.042(11)
C18C 0.295(18) 0.52(3) 0.222(14) -0.208(18) -0.209(15) 0.29(2)
C19C 0.97(10) 0.109(11) 1.39(14) -0.22(3) -0.93(11) 0.20(3)
Mn4 0.0887(7) 0.1396(10) 0.2281(16) 0.0569(11) 0.0096(9) 0.0395(7)
O1D 0.127(4) 0.076(3) 0.309(10) 0.032(4) -0.008(5) 0.042(3)
O2D 0.106(3) 0.102(3) 0.131(4) -0.006(3) 0.007(3) 0.048(3)
O3D 0.133(5) 0.205(7) 0.219(7) 0.097(6) 0.074(5) 0.109(5)
O4D 0.114(4) 0.173(6) 0.349(12) 0.028(7) -0.044(6) 0.055(4)
N1D 0.077(3) 0.128(5) 0.160(5) 0.028(4) 0.024(3) 0.053(3)
N2D 0.097(4) 0.108(4) 0.149(5) -0.016(4) -0.024(4) 0.049(3)
C1D 0.119(6) 0.104(6) 0.269(14) 0.053(8) -0.023(8) 0.036(6)
C2D 0.110(5) 0.071(4) 0.319(14) -0.031(6) -0.047(8) 0.046(4)
C3D 0.146(7) 0.118(6) 0.207(9) -0.031(6) -0.047(7) 0.082(5)
C4D 0.232(14) 0.152(9) 0.41(2) -0.041(12) -0.101(16) 0.145(10)
C5D 0.127(8) 0.132(8) 0.45(3) 0.034(13) -0.090(13) 0.038(7)
C6D 0.110(6) 0.088(5) 0.44(2) -0.007(8) -0.067(10) 0.044(5)
C7D 0.104(4) 0.090(4) 0.111(4) 0.031(4) -0.005(4) 0.034(4)
C8D 0.146(8) 0.221(12) 0.137(7) 0.031(8) 0.035(6) 0.115(9)
C9D 0.157(10) 0.241(14) 0.37(2) -0.175(16) -0.017(11) 0.121(10)
C10D 0.193(12) 0.30(2) 0.281(17) 0.144(16) 0.114(13) 0.162(14)
Mn5 0.0876(5) 0.0946(6) 0.1316(8) -0.0085(6) -0.0068(6) 0.0398(5)
O1E 0.098(3) 0.124(3) 0.151(4) 0.000(3) 0.006(3) 0.052(3)
O2E 0.119(4) 0.110(4) 0.218(6) -0.056(4) -0.054(4) 0.038(3)
O3E 0.096(3) 0.090(3) 0.127(3) 0.005(2) 0.014(2) 0.032(2)
O4E 0.133(5) 0.127(4) 0.157(5) 0.020(4) 0.050(4) 0.068(4)
N1E 0.104(3) 0.116(4) 0.082(3) -0.009(3) -0.026(3) 0.054(3)
N2E 0.089(3) 0.113(4) 0.112(4) -0.020(3) 0.002(3) 0.040(3)
C1E 0.112(5) 0.164(8) 0.122(6) -0.020(6) -0.023(5) 0.075(5)
C2E 0.110(5) 0.115(5) 0.170(8) -0.045(5) -0.048(5) 0.060(4)
C3E 0.133(7) 0.194(10) 0.161(8) -0.015(8) -0.059(6) 0.053(7)
C4E 0.199(12) 0.161(10) 0.35(2) -0.062(12) -0.045(13) 0.120(10)
C5E 0.214(13) 0.219(13) 0.140(8) -0.009(9) -0.070(9) 0.061(10)
C6E 0.145(7) 0.168(8) 0.136(7) -0.018(6) -0.033(6) 0.093(6)
C7E 0.104(5) 0.117(6) 0.099(5) -0.003(5) -0.005(4) 0.048(4)
C8E 0.083(4) 0.099(5) 0.141(7) -0.010(5) -0.006(4) 0.034(3)
C9E 0.131(5) 0.102(4) 0.082(4) 0.012(4) 0.010(4) 0.043(4)
C10E 0.184(8) 0.112(5) 0.077(4) -0.015(4) -0.023(5) 0.057(5)
N3E 0.151(7) 0.188(8) 0.163(7) 0.000(6) 0.038(5) 0.076(6)
C17E 0.108(7) 0.160(10) 0.208(12) 0.059(9) -0.003(8) 0.053(6)
C18E 0.158(10) 0.167(10) 0.57(4) 0.112(16) 0.134(16) 0.114(9)
C19E 0.145(8) 0.218(12) 0.36(2) -0.098(13) -0.002(10) 0.124(9)

loop_
_atom_type_symbol
_atom_type_description
_atom_type_scat_dispersion_real
_atom_type_scat_dispersion_imag
_atom_type_scat_source
C C 0.0033 0.0016 'International Tables Vol C Tables 4.2.6.8 and 6.1.1.4'
H H 0.0000 0.0000 'International Tables Vol C Tables 4.2.6.8 and 6.1.1.4'
N N 0.0061 0.0033 'International Tables Vol C Tables 4.2.6.8 and 6.1.1.4'
O O 0.0106 0.0060 'International Tables Vol C Tables 4.2.6.8 and 6.1.1.4'
Mn Mn 0.3368 0.7283 'International Tables Vol C Tables 4.2.6.8 and 6.1.1.4'

loop_
_geom_angle_atom_site_label_1
_geom_angle_atom_site_label_2
_geom_angle_atom_site_label_3
_geom_angle
_geom_angle_site_symmetry_1
_geom_angle_site_symmetry_3
O1A Mn1 O3A 169.6(3) . .
O1A Mn1 O2E 96.8(3) . 3_565
O3A Mn1 O2E 93.5(3) . 3_565
O1A Mn1 N1A 89.7(3) . .
O3A Mn1 N1A 80.2(3) . .
O2E Mn1 N1A 173.1(3) 3_565 .
O1A Mn1 O4A 91.6(5) . .
O3A Mn1 O4A 91.0(5) . .
O2E Mn1 O4A 85.9(3) 3_565 .
N1A Mn1 O4A 91.6(3) . .
O1A Mn1 N2E 90.5(3) . 3_565
O3A Mn1 N2E 90.56(19) . 3_565
O2E Mn1 N2E 73.6(2) 3_565 3_565
N1A Mn1 N2E 108.84(19) . 3_565
O4A Mn1 N2E 159.5(2) . 3_565
C1A O1A Mn1 130.8(5) . .
C7A O2A Mn2 118.4(6) . .
C8A O3A Mn1 110.6(5) . .
C7A N1A N2A 119.1(7) . .
C7A N1A Mn1 125.6(6) . .
N2A N1A Mn1 115.3(5) . .
C8A N2A N1A 108.7(6) . .
C8A N2A Mn2 142.6(4) . .
N1A N2A Mn2 107.1(4) . .
O1A C1A C2A 125.0(3) . .
O1A C1A C6A 114.9(3) . .
C2A C1A C6A 120.1 . .
C3A C2A C7A 119.0(5) . .
C3A C2A C1A 119.9 . .
C7A C2A C1A 121.0(5) . .
C2A C3A C4A 120.0 . .
C5A C4A C3A 120.1 . .
C6A C5A C4A 119.9 . .
C5A C6A C1A 120.0 . .
N1A C7A C2A 127.2(8) . .
N1A C7A O2A 117.1(9) . .
C2A C7A O2A 115.6(8) . .
N2A C8A O3A 125.0(6) . .
N2A C8A C9A 114.2(7) . .
O3A C8A C9A 119.8(7) . .
C10A C9A C8A 161.1(9) . .
C9A C10A C11A 166.5(5) . .
C10A C11A C16A 118.2 . .
C10A C11A C12A 121.8 . .
C16A C11A C12A 120.0 . .
C13A C12A C11A 120.1 . .
C14A C13A C12A 119.9 . .
C13A C14A C15A 120.0 . .
C16A C15A C14A 120.1 . .
C11A C16A C15A 119.9 . .
O1B Mn2 N1B 91.7(3) . .
O1B Mn2 O3B 170.4(3) . .
N1B Mn2 O3B 78.8(3) . .
O1B Mn2 O2A 94.8(3) . .
N1B Mn2 O2A 173.5(3) . .
O3B Mn2 O2A 94.8(3) . .
O1B Mn2 N2A 94.0(3) . .
N1B Mn2 N2A 104.5(3) . .
O3B Mn2 N2A 88.2(2) . .
O2A Mn2 N2A 75.8(2) . .
O1B Mn2 O4B 90.6(3) . .
N1B Mn2 O4B 102.2(4) . .
O3B Mn2 O4B 91.7(3) . .
O2A Mn2 O4B 77.0(4) . .
N2A Mn2 O4B 152.7(3) . .
C1B O1B Mn2 130.2(5) . .
C7B O2B Mn3 119.7(6) . .
C8B O3B Mn2 115.1(6) . .
C7B N1B N2B 111.1(8) . .
C7B N1B Mn2 129.9(7) . .
N2B N1B Mn2 118.3(5) . .
C8B N2B N1B 107.6(7) . .
C8B N2B Mn3 138.6(6) . .
N1B N2B Mn3 113.3(4) . .
O1B C1B C2B 123.1(4) . .
O1B C1B C6B 115.9(4) . .
C2B C1B C6B 120.0 . .
C1B C2B C3B 120.0 . .
C1B C2B C7B 124.7(8) . .
C3B C2B C7B 115.3(8) . .
C4B C3B C2B 120.0 . .
C5B C4B C3B 120.0 . .
C4B C5B C6B 120.0 . .
C1B C6B C5B 120.0 . .
O2B C7B N1B 122.2(8) . .
O2B C7B C2B 118.8(11) . .
N1B C7B C2B 118.6(13) . .
O3B C8B N2B 120.1(8) . .
O3B C8B C9B 118.8(10) . .
N2B C8B C9B 121.0(11) . .
C10B C9B C8B 175.3(14) . .
C9B C10B C11B 170.7(7) . .
C12B C11B C16B 120.0 . .
C12B C11B C10B 121.8 . .
C16B C11B C10B 117.8 . .
C13B C12B C11B 120.0 . .
C12B C13B C14B 120.0 . .
C15B C14B C13B 120.0 . .
C16B C15B C14B 120.0 . .
C15B C16B C11B 120.0 . .
O1C Mn3 N1C 88.7(4) . .
O1C Mn3 O3C 168.8(3) . .
N1C Mn3 O3C 80.9(3) . .
O1C Mn3 O2B 103.0(3) . .
N1C Mn3 O2B 167.2(3) . .
O3C Mn3 O2B 87.8(3) . .
O1C Mn3 N2B 89.9(3) . .
N1C Mn3 N2B 112.5(3) . .
O3C Mn3 N2B 90.2(3) . .
O2B Mn3 N2B 73.4(2) . .
O1C Mn3 O4C 96.7(3) . .
N1C Mn3 O4C 93.2(3) . .
O3C Mn3 O4C 88.2(3) . .
O2B Mn3 O4C 80.3(3) . .
N2B Mn3 O4C 153.6(2) . .
O1C Mn3 C8C 140.8(4) . .
N1C Mn3 C8C 52.3(4) . .
O3C Mn3 C8C 29.7(4) . .
O2B Mn3 C8C 115.5(4) . .
N2B Mn3 C8C 107.6(3) . .
O4C Mn3 C8C 83.1(4) . .
C1C O1C Mn3 137.4(5) . .
C7C O2C Mn4 119.7(7) . .
C8C O3C Mn3 103.8(8) . .
C17C O4C Mn3 131.5(12) . .
N2C N1C C7C 108.4(8) . .
N2C N1C Mn3 117.3(6) . .
C7C N1C Mn3 132.4(6) . .
C8C N2C N1C 104.0(7) . .
C8C N2C Mn4 142.4(5) . .
N1C N2C Mn4 111.8(5) . .
C6C C1C C2C 120.1 . .
C6C C1C O1C 121.7(4) . .
C2C C1C O1C 118.1(4) . .
C3C C2C C1C 120.0 . .
C3C C2C C7C 114.2(7) . .
C1C C2C C7C 125.4(6) . .
C2C C3C C4C 119.9 . .
C3C C4C C5C 120.1 . .
C6C C5C C4C 120.0 . .
C5C C6C C1C 119.9 . .
O2C C7C N1C 119.3(11) . .
O2C C7C C2C 123.7(13) . .
N1C C7C C2C 116.5(9) . .
N2C C8C O3C 130.9(10) . .
N2C C8C C9C 117.9(9) . .
O3C C8C C9C 108.4(13) . .
N2C C8C Mn3 85.9(6) . .
O3C C8C Mn3 46.4(5) . .
C9C C8C Mn3 154.8(10) . .
C10C C9C C8C 174(2) . .
C9C C10C C11C 167.9(9) . .
C12C C11C C16C 120.0 . .
C12C C11C C10C 131.1 . .
C16C C11C C10C 108.5 . .
C13C C12C C11C 119.9 . .
C12C C13C C14C 120.0 . .
C15C C14C C13C 120.0 . .
C16C C15C C14C 120.0 . .
C15C C16C C11C 120.0 . .
C17C N3C C18C 130.6(16) . .
C17C N3C C19C 118.8(17) . .
C18C N3C C19C 110.4(16) . .
O4C C17C N3C 137.8(19) . .
O1D Mn4 O3D 171.0(3) . .
O1D Mn4 O2C 100.8(4) . .
O3D Mn4 O2C 87.9(4) . .
O1D Mn4 N1D 92.1(3) . .
O3D Mn4 N1D 79.1(3) . .
O2C Mn4 N1D 167.0(4) . .
O1D Mn4 O4D 96.4(4) . .
O3D Mn4 O4D 86.6(4) . .
O2C Mn4 O4D 84.3(3) . .
N1D Mn4 O4D 95.5(3) . .
O1D Mn4 N2C 91.6(3) . .
O3D Mn4 N2C 88.6(3) . .
O2C Mn4 N2C 75.0(3) . .
N1D Mn4 N2C 103.8(2) . .
O4D Mn4 N2C 158.8(3) . .
C1D O1D Mn4 129.0(4) . .
C7D O2D Mn5 122.6(5) . .
C8D O3D Mn4 111.9(6) . .
C7D N1D N2D 114.8(5) . .
C7D N1D Mn4 126.9(5) . .
N2D N1D Mn4 118.2(5) . .
C8D N2D N1D 107.0(7) . .
C8D N2D Mn5 141.4(7) . .
N1D N2D Mn5 111.3(4) . .
O1D C1D C6D 114.3(3) . .
O1D C1D C2D 125.6(3) . .
C6D C1D C2D 120.0 . .
C3D C2D C1D 120.0 . .
C3D C2D C7D 118.4(4) . .
C1D C2D C7D 121.5(4) . .
C2D C3D C4D 120.0 . .
C3D C4D C5D 120.0 . .
C6D C5D C4D 120.0 . .
C5D C6D C1D 120.0 . .
O2D C7D N1D 118.2(6) . .
O2D C7D C2D 117.8(7) . .
N1D C7D C2D 124.0(6) . .
N2D C8D C9D 118.0(13) . .
N2D C8D O3D 123.3(11) . .
C9D C8D O3D 118.7(11) . .
C10D C9D C8D 163.2(17) . .
C9D C10D C11D 177.3(13) . .
C12D C11D C16D 120.0 . .
C12D C11D C10D 116.3 . .
C16D C11D C10D 123.7 . .
C11D C12D C13D 119.9 . .
C12D C13D C14D 120.0 . .
C15D C14D C13D 120.0 . .
C14D C15D C16D 120.0 . .
C15D C16D C11D 120.0 . .
O1E Mn5 O3E 169.9(2) . .
O1E Mn5 N1E 89.6(2) . .
O3E Mn5 N1E 80.4(2) . .
O1E Mn5 O2D 97.7(2) . .
O3E Mn5 O2D 92.3(2) . .
N1E Mn5 O2D 172.5(2) . .
O1E Mn5 O4E 91.2(3) . .
O3E Mn5 O4E 90.9(2) . .
N1E Mn5 O4E 96.5(2) . .
O2D Mn5 O4E 85.2(2) . .
O1E Mn5 N2D 90.75(19) . .
O3E Mn5 N2D 91.01(17) . .
N1E Mn5 N2D 105.2(2) . .
O2D Mn5 N2D 73.08(18) . .
O4E Mn5 N2D 158.2(2) . .
C1E O1E Mn5 130.8(4) . .
C7E O2E Mn1 121.7(5) . 2_665
C8E O3E Mn5 113.2(5) . .
C17E O4E Mn5 121.0(8) . .
C7E N1E N2E 112.2(6) . .
C7E N1E Mn5 132.7(5) . .
N2E N1E Mn5 114.2(4) . .
C8E N2E N1E 108.2(5) . .
C8E N2E Mn1 141.9(5) . 2_665
N1E N2E Mn1 109.9(3) . 2_665
O1E C1E C6E 117.5(3) . .
O1E C1E C2E 122.3(3) . .
C6E C1E C2E 120.0 . .
C3E C2E C1E 120.1 . .
C3E C2E C7E 114.9(4) . .
C1E C2E C7E 125.0(4) . .
C4E C3E C2E 119.9 . .
C3E C4E C5E 120.0 . .
C6E C5E C4E 120.1 . .
C1E C6E C5E 119.9 . .
N1E C7E O2E 122.3(7) . .
N1E C7E C2E 119.2(7) . .
O2E C7E C2E 118.5(7) . .
N2E C8E O3E 123.5(7) . .
N2E C8E C9E 121.1(7) . .
O3E C8E C9E 115.4(7) . .
C10E C9E C8E 178.6(8) . .
C9E C10E C11E 174.1(4) . .
C16E C11E C12E 120.1 . .
C16E C11E C10E 125.5 . .
C12E C11E C10E 113.8 . .
C13E C12E C11E 120.0 . .
C12E C13E C14E 119.9 . .
C13E C14E C15E 120.1 . .
C16E C15E C14E 120.0 . .
C15E C16E C11E 119.9 . .
C17E N3E C18E 114.5(11) . .
C17E N3E C19E 123.5(11) . .
C18E N3E C19E 121.4(10) . .
O4E C17E N3E 126.3(12) . .

loop_
_geom_bond_atom_site_label_1
_geom_bond_atom_site_label_2
_geom_bond_distance
_geom_bond_site_symmetry_2
Mn1 O1A 1.899(6) .
Mn1 O3A 1.926(7) .
Mn1 O2E 1.951(7) 3_565
Mn1 N1A 1.957(7) .
Mn1 O4A 2.186(9) .
Mn1 N2E 2.228(4) 3_565
O1A C1A 1.255(9) .
O2A C7A 1.410(11) .
O2A Mn2 1.952(6) .
O3A C8A 1.326(9) .
N1A C7A 1.297(11) .
N1A N2A 1.389(7) .
N2A C8A 1.283(9) .
N2A Mn2 2.283(5) .
C1A C2A 1.3901 .
C1A C6A 1.3907 .
C2A C3A 1.3888 .
C2A C7A 1.389(12) .
C3A C4A 1.3907 .
C4A C5A 1.3901 .
C5A C6A 1.3888 .
C8A C9A 1.491(14) .
C9A C10A 1.224(12) .
C10A C11A 1.3751 .
C11A C16A 1.3886 .
C11A C12A 1.3905 .
C12A C13A 1.3901 .
C13A C14A 1.3885 .
C14A C15A 1.3905 .
C15A C16A 1.3901 .
Mn2 O1B 1.819(7) .
Mn2 N1B 1.918(8) .
Mn2 O3B 1.929(7) .
Mn2 O4B 2.305(10) .
O1B C1B 1.321(8) .
O2B C7B 1.313(17) .
O2B Mn3 2.014(8) .
O3B C8B 1.322(13) .
N1B C7B 1.329(16) .
N1B N2B 1.415(8) .
N2B C8B 1.340(12) .
N2B Mn3 2.240(5) .
C1B C2B 1.3898 .
C1B C6B 1.3901 .
C2B C3B 1.3909 .
C2B C7B 1.447(10) .
C3B C4B 1.3900 .
C4B C5B 1.3898 .
C5B C6B 1.3909 .
C8B C9B 1.367(14) .
C9B C10B 1.280(12) .
C10B C11B 1.3996 .
C11B C12B 1.3907 .
C11B C16B 1.3908 .
C12B C13B 1.3901 .
C13B C14B 1.3908 .
C14B C15B 1.3907 .
C15B C16B 1.3901 .
Mn3 O1C 1.782(9) .
Mn3 N1C 1.884(9) .
Mn3 O3C 1.959(8) .
Mn3 O4C 2.267(9) .
Mn3 C8C 2.625(10) .
O1C C1C 1.413(10) .
O2C C7C 1.296(12) .
O2C Mn4 1.917(7) .
O3C C8C 1.341(12) .
O4C C17C 1.109(15) .
N1C N2C 1.410(8) .
N1C C7C 1.443(17) .
N2C C8C 1.247(14) .
N2C Mn4 2.239(6) .
C1C C6C 1.3897 .
C1C C2C 1.3907 .
C2C C3C 1.3886 .
C2C C7C 1.463(13) .
C3C C4C 1.3896 .
C4C C5C 1.3908 .
C5C C6C 1.3886 .
C8C C9C 1.400(17) .
C9C C10C 1.177(15) .
C10C C11C 1.6543 .
C11C C12C 1.3899 .
C11C C16C 1.3910 .
C12C C13C 1.3899 .
C13C C14C 1.3910 .
C14C C15C 1.3900 .
C15C C16C 1.3898 .
N3C C17C 1.295(12) .
N3C C18C 1.415(12) .
N3C C19C 1.469(17) .
Mn4 O1D 1.877(8) .
Mn4 O3D 1.895(9) .
Mn4 N1D 1.930(6) .
Mn4 O4D 2.211(10) .
O1D C1D 1.302(10) .
O2D C7D 1.313(8) .
O2D Mn5 1.958(5) .
O3D C8D 1.334(13) .
N1D C7D 1.326(10) .
N1D N2D 1.365(8) .
N2D C8D 1.294(11) .
N2D Mn5 2.257(5) .
C1D C6D 1.3905 .
C1D C2D 1.3908 .
C2D C3D 1.3898 .
C2D C7D 1.448(8) .
C3D C4D 1.3905 .
C4D C5D 1.3908 .
C5D C6D 1.3899 .
C8D C9D 1.329(16) .
C9D C10D 1.069(14) .
C10D C11D 1.6651 .
C11D C12D 1.3897 .
C11D C16D 1.3909 .
C12D C13D 1.3900 .
C13D C14D 1.3909 .
C14D C15D 1.3897 .
C15D C16D 1.3900 .
Mn5 O1E 1.841(6) .
Mn5 O3E 1.889(5) .
Mn5 N1E 1.947(6) .
Mn5 O4E 2.222(6) .
O1E C1E 1.348(7) .
O2E C7E 1.278(9) .
O2E Mn1 1.951(7) 2_665
O3E C8E 1.326(9) .
O4E C17E 1.098(17) .
N1E C7E 1.268(9) .
N1E N2E 1.443(6) .
N2E C8E 1.278(8) .
N2E Mn1 2.228(4) 2_665
C1E C6E 1.3890 .
C1E C2E 1.3909 .
C2E C3E 1.3896 .
C2E C7E 1.449(8) .
C3E C4E 1.3889 .
C4E C5E 1.3909 .
C5E C6E 1.3896 .
C8E C9E 1.433(12) .
C9E C10E 1.168(9) .
C10E C11E 1.4863 .
C11E C16E 1.3901 .
C11E C12E 1.3907 .
C12E C13E 1.3891 .
C13E C14E 1.3901 .
C14E C15E 1.3907 .
C15E C16E 1.3891 .
N3E C17E 1.441(16) .
N3E C18E 1.56(2) .
N3E C19E 1.668(16) .
